data_2012696
loop_
_publ_author_name
'Brunskill, Andrew P. J.'
'Thompson, Hugh W.'
'Lalancette, Roger A.'

_publ_section_title
;
 (+)-2-(1,2,3,4,4a,5,6,7-Octahydro-4a,8-dimethyl-7-oxo-2-naphthyl)propionic
 acid: catemeric hydrogen bonding in a bicyclic sesquiterpenoid keto
 acid
;
_journal_issue 5
_journal_name_full 'Acta Crystallographica Section C'
_journal_page_first o251
_journal_page_last o253
_journal_paper_doi 10.1107/S0108270102004365
_journal_volume 58
_journal_year 2002
_chemical_formula_iupac 'C15 H22 O3'
_chemical_formula_moiety 'C15 H22 O3'
_chemical_formula_sum 'C15 H22 O3'
_chemical_formula_weight 250.33
_chemical_melting_point 398
_chemical_name_common '(-)-3-oxo-11\a(H)-eudesm-4-en-12-oic acid'
_chemical_name_systematic
;
(+)-2-(1,2,3,4,4a,5,6,7-Octahydro-4a,8-dimethyl-7-oxo-2-
naphthyl)propionic acid
;
_space_group_IT_number 4
_symmetry_cell_setting monoclinic
_symmetry_space_group_name_Hall 'P 2yb'
_symmetry_space_group_name_H-M 'P 1 21 1'
_atom_sites_solution_hydrogens geom
_atom_sites_solution_primary direct
_atom_sites_solution_secondary difmap
_audit_creation_method SHELXL-97
_cell_angle_alpha 90.00
_cell_angle_beta 110.758(11)
_cell_angle_gamma 90.00
_cell_formula_units_Z 4
_cell_length_a 10.0225(14)
_cell_length_b 14.862(2)
_cell_length_c 10.0873(14)
_cell_measurement_reflns_used 25
_cell_measurement_temperature 296(2)
_cell_measurement_theta_max 13.8
_cell_measurement_theta_min 4.5
_cell_volume 1405.0(4)
_computing_cell_refinement XSCANS
_computing_data_collection 'XSCANS (Siemens, 1996)'
_computing_data_reduction XSCANS
_computing_molecular_graphics SHELXTL
_computing_publication_material SHELXTL
_computing_structure_refinement SHELXTL
_computing_structure_solution 'SHELXTL (Sheldrick, 1997)'
_diffrn_ambient_temperature 296(2)
_diffrn_measured_fraction_theta_full 0.999
_diffrn_measured_fraction_theta_max 0.999
_diffrn_measurement_device_type 'Siemens P4'
_diffrn_measurement_method 2\q/\q
_diffrn_radiation_monochromator graphite
_diffrn_radiation_source 'fine-focus sealed tube'
_diffrn_radiation_type MoK\a
_diffrn_radiation_wavelength 0.71073
_diffrn_reflns_av_R_equivalents 0.029
_diffrn_reflns_av_sigmaI/netI 0.037
_diffrn_reflns_limit_h_max 11
_diffrn_reflns_limit_h_min -11
_diffrn_reflns_limit_k_max 17
_diffrn_reflns_limit_k_min -17
_diffrn_reflns_limit_l_max 11
_diffrn_reflns_limit_l_min -11
_diffrn_reflns_number 5441
_diffrn_reflns_theta_full 25.00
_diffrn_reflns_theta_max 25.00
_diffrn_reflns_theta_min 2.16
_diffrn_standards_decay_% 'variation < 1.5'
_diffrn_standards_interval_count 97
_diffrn_standards_number 3
_exptl_absorpt_coefficient_mu 0.081
_exptl_absorpt_correction_type none
_exptl_crystal_colour colourless
_exptl_crystal_density_diffrn 1.183
_exptl_crystal_density_method 'not measured'
_exptl_crystal_description parallelepiped
_exptl_crystal_F_000 544
_exptl_crystal_size_max 0.44
_exptl_crystal_size_mid 0.30
_exptl_crystal_size_min 0.22
_refine_diff_density_max 0.14
_refine_diff_density_min -0.10
_refine_ls_extinction_method none
_refine_ls_goodness_of_fit_ref 1.03
_refine_ls_hydrogen_treatment mixed
_refine_ls_matrix_type full
_refine_ls_number_parameters 337
_refine_ls_number_reflns 2579
_refine_ls_number_restraints 1
_refine_ls_restrained_S_all 1.03
_refine_ls_R_factor_all 0.061
_refine_ls_R_factor_gt 0.042
_refine_ls_shift/su_max <0.001
_refine_ls_shift/su_mean <0.001
_refine_ls_structure_factor_coef Fsqd
_refine_ls_weighting_details 'calc w = 1/[\s^2^(Fo^2^)+(0.0451P)^2^+0.1708P]where P = (Fo^2^+2Fc^2^)/3'
_refine_ls_weighting_scheme calc
_refine_ls_wR_factor_gt 0.096
_refine_ls_wR_factor_ref 0.105
_reflns_number_gt 1977
_reflns_number_total 2579
_reflns_threshold_expression I>2\s(I)
_cod_data_source_file fr1365.cif
_cod_data_source_block I
_cod_original_cell_volume 1405.0(3)
_cod_original_sg_symbol_H-M 'P 21'
_cod_database_code 2012696
_cod_database_fobs_code 2012696

loop_
_symmetry_equiv_pos_as_xyz
'x, y, z'
'-x, y+1/2, -z'

loop_
_atom_site_label
_atom_site_fract_x
_atom_site_fract_y
_atom_site_fract_z
_atom_site_U_iso_or_equiv
_atom_site_adp_type
_atom_site_calc_flag
_atom_site_refinement_flags
_atom_site_occupancy
_atom_site_disorder_assembly
_atom_site_disorder_group
_atom_site_type_symbol
O1 0.5796(3) 0.82699(19) 0.3203(3) 0.0803(8) Uani d . 1 . . O
O2 0.2136(3) 0.5202(2) 0.6780(3) 0.0838(8) Uani d . 1 . . O
O3 0.4239(4) 0.4810(2) 0.8324(3) 0.0856(9) Uani d . 1 . . O
C1 0.4028(4) 0.7012(2) 0.6672(3) 0.0556(9) Uani d . 1 . . C
C2 0.4504(3) 0.6838(2) 0.8276(3) 0.0479(8) Uani d . 1 . . C
C3 0.4758(4) 0.7724(2) 0.9070(3) 0.0556(9) Uani d . 1 . . C
C4 0.5732(4) 0.8340(2) 0.8626(3) 0.0587(9) Uani d . 1 . . C
C4A 0.5191(3) 0.8568(2) 0.7043(3) 0.0510(8) Uani d . 1 . . C
C5 0.6333(4) 0.9097(3) 0.6718(4) 0.0631(9) Uani d . 1 . . C
C6 0.5978(4) 0.9218(2) 0.5129(4) 0.0642(10) Uani d . 1 . . C
C7 0.5667(4) 0.8344(2) 0.4359(4) 0.0568(9) Uani d . 1 . . C
C8 0.5119(4) 0.7600(2) 0.4970(4) 0.0603(9) Uani d . 1 . . C
C8A 0.4885(3) 0.7694(2) 0.6204(3) 0.0511(8) Uani d . 1 . . C
C9 0.3395(4) 0.6243(2) 0.8613(3) 0.0524(8) Uani d . 1 . . C
C10 0.3158(4) 0.5367(3) 0.7803(4) 0.0590(9) Uani d . 1 . . C
C11 0.3770(4) 0.6068(3) 1.0196(4) 0.0704(11) Uani d . 1 . . C
C12 0.4927(5) 0.6721(3) 0.4177(4) 0.0753(12) Uani d . 1 . . C
C13 0.3832(4) 0.9138(3) 0.6673(4) 0.0713(11) Uani d . 1 . . C
O1' 0.9312(4) 0.68963(19) 0.6684(3) 0.0870(9) Uani d . 1 . . O
O2' 1.2432(4) 0.9889(2) 0.2969(3) 0.0945(10) Uani d . 1 . . O
O3' 1.0430(4) 1.0506(2) 0.1547(3) 0.0899(11) Uani d . 1 . . O
C1' 0.9853(4) 0.8318(2) 0.2603(4) 0.0591(9) Uani d . 1 . . C
C2' 1.0897(4) 0.8203(2) 0.1815(4) 0.0567(9) Uani d . 1 . . C
C3' 1.0515(5) 0.7354(2) 0.0906(4) 0.0705(11) Uani d . 1 . . C
C4' 1.0497(4) 0.6549(2) 0.1819(4) 0.0659(10) Uani d . 1 . . C
C4A' 0.9482(4) 0.6622(2) 0.2650(3) 0.0527(8) Uani d . 1 . . C
C5' 0.9773(4) 0.5835(2) 0.3681(4) 0.0639(10) Uani d . 1 . . C
C6' 0.9043(4) 0.5921(2) 0.4744(4) 0.0658(10) Uani d . 1 . . C
C7' 0.9346(4) 0.6811(2) 0.5499(4) 0.0553(9) Uani d . 1 . . C
C8' 0.9633(4) 0.7591(2) 0.4744(3) 0.0529(8) Uani d . 1 . . C
C8A' 0.9714(3) 0.7511(2) 0.3449(3) 0.0508(8) Uani d . 1 . . C
C9' 1.0952(4) 0.9048(3) 0.0969(4) 0.0629(10) Uani d . 1 . . C
C10' 1.1376(5) 0.9849(3) 0.1943(4) 0.0637(10) Uani d . 1 . . C
C11' 1.1982(6) 0.8962(3) 0.0169(5) 0.0985(16) Uani d . 1 . . C
C12' 0.9820(5) 0.8470(2) 0.5546(4) 0.0658(10) Uani d . 1 . . C
C13' 0.7921(4) 0.6592(3) 0.1618(4) 0.0828(13) Uani d . 1 . . C
H3 0.403(4) 0.432(3) 0.781(5) 0.080 Uiso d . 1 . . H
H1A 0.4059 0.6445 0.6206 0.067 Uiso calc R 1 . . H
H1B 0.3042 0.7209 0.6339 0.067 Uiso calc R 1 . . H
H2A 0.5410 0.6509 0.8568 0.058 Uiso calc R 1 . . H
H3A 0.5182 0.7608 1.0080 0.067 Uiso calc R 1 . . H
H3B 0.3851 0.8023 0.8894 0.067 Uiso calc R 1 . . H
H4A 0.6661 0.8057 0.8876 0.070 Uiso calc R 1 . . H
H4B 0.5857 0.8896 0.9161 0.070 Uiso calc R 1 . . H
H5A 0.7238 0.8785 0.7118 0.076 Uiso calc R 1 . . H
H5B 0.6434 0.9684 0.7165 0.076 Uiso calc R 1 . . H
H6A 0.5155 0.9610 0.4755 0.077 Uiso calc R 1 . . H
H6B 0.6776 0.9506 0.4968 0.077 Uiso calc R 1 . . H
H9A 0.2487 0.6570 0.8282 0.063 Uiso calc R 1 . . H
H11A 0.3817 0.6630 1.0680 0.106 Uiso calc R 1 . . H
H11B 0.4678 0.5771 1.0567 0.106 Uiso calc R 1 . . H
H11C 0.3051 0.5694 1.0336 0.106 Uiso calc R 1 . . H
H12A 0.5271 0.6781 0.3406 0.113 Uiso calc R 1 . . H
H12B 0.3933 0.6565 0.3811 0.113 Uiso calc R 1 . . H
H12C 0.5453 0.6257 0.4808 0.113 Uiso calc R 1 . . H
H13A 0.4041 0.9685 0.7216 0.107 Uiso calc R 1 . . H
H13B 0.3114 0.8807 0.6891 0.107 Uiso calc R 1 . . H
H13C 0.3491 0.9281 0.5680 0.107 Uiso calc R 1 . . H
H3' 1.064(4) 1.092(3) 0.213(5) 0.080 Uiso d . 1 . . H
H1'A 1.0158 0.8828 0.3239 0.071 Uiso calc R 1 . . H
H1'B 0.8919 0.8459 0.1916 0.071 Uiso calc R 1 . . H
H2'A 1.1850 0.8114 0.2529 0.068 Uiso calc R 1 . . H
H3'A 0.9584 0.7427 0.0171 0.085 Uiso calc R 1 . . H
H3'B 1.1209 0.7259 0.0452 0.085 Uiso calc R 1 . . H
H4'A 1.1456 0.6453 0.2489 0.079 Uiso calc R 1 . . H
H4'B 1.0235 0.6021 0.1216 0.079 Uiso calc R 1 . . H
H5'A 0.9458 0.5284 0.3146 0.077 Uiso calc R 1 . . H
H5'B 1.0794 0.5788 0.4183 0.077 Uiso calc R 1 . . H
H6'A 0.8021 0.5856 0.4263 0.079 Uiso calc R 1 . . H
H6'B 0.9363 0.5440 0.5435 0.079 Uiso calc R 1 . . H
H9'A 0.9995 0.9158 0.0276 0.075 Uiso calc R 1 . . H
H11D 1.1653 0.8499 -0.0536 0.148 Uiso calc R 1 . . H
H11E 1.2914 0.8808 0.0822 0.148 Uiso calc R 1 . . H
H11F 1.2029 0.9524 -0.0282 0.148 Uiso calc R 1 . . H
H12D 0.9987 0.8350 0.6527 0.099 Uiso calc R 1 . . H
H12E 0.8972 0.8827 0.5154 0.099 Uiso calc R 1 . . H
H12F 1.0619 0.8792 0.5466 0.099 Uiso calc R 1 . . H
H13D 0.7764 0.7064 0.0930 0.124 Uiso calc R 1 . . H
H13E 0.7292 0.6672 0.2138 0.124 Uiso calc R 1 . . H
H13F 0.7735 0.6020 0.1144 0.124 Uiso calc R 1 . . H

loop_
_atom_site_aniso_label
_atom_site_aniso_U_11
_atom_site_aniso_U_22
_atom_site_aniso_U_33
_atom_site_aniso_U_12
_atom_site_aniso_U_13
_atom_site_aniso_U_23
O1 0.126(2) 0.0705(18) 0.0657(16) -0.0136(17) 0.0599(17) 0.0019(15)
O2 0.0721(17) 0.096(2) 0.0763(18) -0.0099(17) 0.0178(15) -0.0227(17)
O3 0.116(2) 0.0689(19) 0.0636(17) 0.0261(19) 0.0212(17) -0.0067(15)
C1 0.072(2) 0.055(2) 0.0417(17) -0.0102(18) 0.0222(16) -0.0069(16)
C2 0.0521(19) 0.0507(19) 0.0426(17) 0.0079(15) 0.0186(14) 0.0011(14)
C3 0.071(2) 0.057(2) 0.0404(16) 0.0056(18) 0.0216(16) -0.0011(16)
C4 0.073(2) 0.055(2) 0.0444(17) 0.0016(18) 0.0167(17) -0.0069(16)
C4A 0.056(2) 0.0491(19) 0.0470(17) 0.0043(16) 0.0176(16) 0.0002(15)
C5 0.076(2) 0.057(2) 0.059(2) -0.009(2) 0.0261(19) -0.0079(18)
C6 0.082(3) 0.053(2) 0.066(2) -0.009(2) 0.037(2) -0.0009(18)
C7 0.070(2) 0.057(2) 0.0475(19) 0.0027(18) 0.0262(17) 0.0013(17)
C8 0.085(2) 0.053(2) 0.0492(17) -0.0079(19) 0.0324(17) -0.0046(18)
C8A 0.059(2) 0.0530(19) 0.0444(17) -0.0070(17) 0.0216(16) -0.0050(16)
C9 0.060(2) 0.057(2) 0.0448(17) 0.0099(17) 0.0242(16) 0.0035(16)
C10 0.072(2) 0.067(2) 0.0475(19) 0.001(2) 0.0318(19) 0.0062(19)
C11 0.095(3) 0.072(3) 0.0512(19) 0.003(2) 0.036(2) 0.0036(19)
C12 0.119(3) 0.062(2) 0.061(2) -0.014(2) 0.050(2) -0.0103(19)
C13 0.080(3) 0.067(2) 0.071(2) 0.023(2) 0.032(2) 0.008(2)
O1' 0.153(3) 0.0549(16) 0.0711(17) -0.0089(18) 0.0613(18) -0.0008(15)
O2' 0.092(2) 0.095(2) 0.085(2) 0.0072(19) 0.0190(18) -0.0098(19)
O3' 0.142(3) 0.0634(19) 0.0619(17) 0.0302(19) 0.0327(18) -0.0016(15)
C1' 0.082(2) 0.0446(19) 0.059(2) 0.0144(18) 0.0347(19) 0.0021(17)
C2' 0.075(2) 0.0486(19) 0.0513(19) 0.0159(18) 0.0277(17) 0.0041(16)
C3' 0.102(3) 0.058(2) 0.062(2) 0.014(2) 0.042(2) -0.0025(19)
C4' 0.089(3) 0.048(2) 0.061(2) 0.0158(19) 0.028(2) -0.0053(17)
C4A' 0.063(2) 0.0426(18) 0.0482(18) 0.0084(16) 0.0139(16) -0.0043(15)
C5' 0.092(3) 0.0409(18) 0.056(2) 0.0051(19) 0.023(2) -0.0051(16)
C6' 0.087(3) 0.046(2) 0.067(2) -0.005(2) 0.030(2) 0.0002(18)
C7' 0.061(2) 0.049(2) 0.056(2) 0.0021(17) 0.0210(16) 0.0022(17)
C8' 0.065(2) 0.0426(19) 0.0529(19) 0.0038(17) 0.0232(17) 0.0021(16)
C8A' 0.055(2) 0.0423(18) 0.0552(19) 0.0084(16) 0.0198(16) 0.0032(16)
C9' 0.087(3) 0.057(2) 0.052(2) 0.016(2) 0.0341(19) 0.0072(18)
C10' 0.088(3) 0.058(2) 0.059(2) 0.011(2) 0.043(2) 0.0100(19)
C11' 0.157(5) 0.081(3) 0.092(3) 0.006(3) 0.086(3) 0.006(3)
C12' 0.091(3) 0.048(2) 0.064(2) -0.0030(19) 0.034(2) -0.0056(17)
C13' 0.081(3) 0.079(3) 0.068(2) 0.002(2) 0.001(2) -0.003(2)

loop_
_atom_type_symbol
_atom_type_description
_atom_type_scat_dispersion_real
_atom_type_scat_dispersion_imag
_atom_type_scat_source
C C 0.0033 0.0016 'International Tables Vol C Tables 4.2.6.8 and 6.1.1.4'
H H 0.0000 0.0000 'International Tables Vol C Tables 4.2.6.8 and 6.1.1.4'
O O 0.0106 0.0060 'International Tables Vol C Tables 4.2.6.8 and 6.1.1.4'

loop_
_geom_angle_atom_site_label_1
_geom_angle_atom_site_label_2
_geom_angle_atom_site_label_3
_geom_angle
_geom_angle_publ_flag
C8A C1 C2 116.4(3) ?
C3 C2 C1 110.0(3) ?
C3 C2 C9 112.3(3) ?
C1 C2 C9 110.4(3) ?
C2 C3 C4 111.9(3) ?
C3 C4 C4A 114.4(3) ?
C5 C4A C8A 109.9(3) ?
C5 C4A C4 108.9(3) ?
C8A C4A C4 108.6(3) ?
C5 C4A C13 109.5(3) ?
C8A C4A C13 110.5(3) ?
C4 C4A C13 109.4(3) ?
C4A C5 C6 112.1(3) ?
C7 C6 C5 111.9(3) ?
O1 C7 C8 121.0(3) ?
O1 C7 C6 120.2(3) ?
C8 C7 C6 118.7(3) ?
C8A C8 C7 121.5(3) ?
C8A C8 C12 123.1(3) ?
C7 C8 C12 115.3(3) ?
C8 C8A C1 121.5(3) ?
C8 C8A C4A 122.3(3) ?
C1 C8A C4A 115.1(3) ?
C10 C9 C11 110.6(3) ?
C10 C9 C2 111.2(3) ?
C11 C9 C2 113.4(3) ?
O2 C10 O3 123.4(4) ?
O2 C10 C9 124.5(4) y
O3 C10 C9 112.1(3) y
C8A' C1' C2' 115.0(3) ?
C3' C2' C1' 109.4(3) ?
C3' C2' C9' 113.2(3) ?
C1' C2' C9' 111.4(3) ?
C4' C3' C2' 110.0(3) ?
C3' C4' C4A' 115.4(3) ?
C8A' C4A' C5' 110.4(3) ?
C8A' C4A' C4' 110.2(3) ?
C5' C4A' C4' 108.3(3) ?
C8A' C4A' C13' 108.1(3) ?
C5' C4A' C13' 110.0(3) ?
C4' C4A' C13' 109.9(3) ?
C6' C5' C4A' 113.5(3) ?
C7' C6' C5' 112.0(3) ?
O1' C7' C8' 120.4(3) ?
O1' C7' C6' 121.3(3) ?
C8' C7' C6' 118.3(3) ?
C8A' C8' C7' 121.6(3) ?
C8A' C8' C12' 123.9(3) ?
C7' C8' C12' 114.5(3) ?
C8' C8A' C1' 122.1(3) ?
C8' C8A' C4A' 122.8(3) ?
C1' C8A' C4A' 114.7(3) ?
C10' C9' C11' 109.0(4) ?
C10' C9' C2' 110.0(3) ?
C11' C9' C2' 113.0(3) ?
O2' C10' O3' 123.2(4) ?
O2' C10' C9' 124.4(4) y
O3' C10' C9' 112.4(4) y
C10 O3 H3 107(3) ?
C8A C1 H1A 108.2 ?
C2 C1 H1A 108.2 ?
C8A C1 H1B 108.2 ?
C2 C1 H1B 108.2 ?
H1A C1 H1B 107.4 ?
C3 C2 H2A 108.0 ?
C1 C2 H2A 108.0 ?
C9 C2 H2A 108.0 ?
C2 C3 H3A 109.2 ?
C4 C3 H3A 109.2 ?
C2 C3 H3B 109.2 ?
C4 C3 H3B 109.2 ?
H3A C3 H3B 107.9 ?
C3 C4 H4A 108.6 ?
C4A C4 H4A 108.6 ?
C3 C4 H4B 108.6 ?
C4A C4 H4B 108.6 ?
H4A C4 H4B 107.6 ?
C4A C5 H5A 109.2 ?
C6 C5 H5A 109.2 ?
C4A C5 H5B 109.2 ?
C6 C5 H5B 109.2 ?
H5A C5 H5B 107.9 ?
C7 C6 H6A 109.2 ?
C5 C6 H6A 109.2 ?
C7 C6 H6B 109.2 ?
C5 C6 H6B 109.2 ?
H6A C6 H6B 107.9 ?
C10 C9 H9A 107.1 ?
C11 C9 H9A 107.1 ?
C2 C9 H9A 107.1 ?
C9 C11 H11A 109.5 ?
C9 C11 H11B 109.5 ?
H11A C11 H11B 109.5 ?
C9 C11 H11C 109.5 ?
H11A C11 H11C 109.5 ?
H11B C11 H11C 109.5 ?
C8 C12 H12A 109.5 ?
C8 C12 H12B 109.5 ?
H12A C12 H12B 109.5 ?
C8 C12 H12C 109.5 ?
H12A C12 H12C 109.5 ?
H12B C12 H12C 109.5 ?
C4A C13 H13A 109.5 ?
C4A C13 H13B 109.5 ?
H13A C13 H13B 109.5 ?
C4A C13 H13C 109.5 ?
H13A C13 H13C 109.5 ?
H13B C13 H13C 109.5 ?
C10' O3' H3' 111(3) ?
C8A' C1' H1'A 108.5 ?
C2' C1' H1'A 108.5 ?
C8A' C1' H1'B 108.5 ?
C2' C1' H1'B 108.5 ?
H1'A C1' H1'B 107.5 ?
C3' C2' H2'A 107.5 ?
C1' C2' H2'A 107.5 ?
C9' C2' H2'A 107.5 ?
C4' C3' H3'A 109.7 ?
C2' C3' H3'A 109.7 ?
C4' C3' H3'B 109.7 ?
C2' C3' H3'B 109.7 ?
H3'A C3' H3'B 108.2 ?
C3' C4' H4'A 108.4 ?
C4A' C4' H4'A 108.4 ?
C3' C4' H4'B 108.4 ?
C4A' C4' H4'B 108.4 ?
H4'A C4' H4'B 107.5 ?
C6' C5' H5'A 108.9 ?
C4A' C5' H5'A 108.9 ?
C6' C5' H5'B 108.9 ?
C4A' C5' H5'B 108.9 ?
H5'A C5' H5'B 107.7 ?
C7' C6' H6'A 109.2 ?
C5' C6' H6'A 109.2 ?
C7' C6' H6'B 109.2 ?
C5' C6' H6'B 109.2 ?
H6'A C6' H6'B 107.9 ?
C10' C9' H9'A 108.2 ?
C11' C9' H9'A 108.2 ?
C2' C9' H9'A 108.2 ?
C9' C11' H11D 109.5 ?
C9' C11' H11E 109.5 ?
H11D C11' H11E 109.5 ?
C9' C11' H11F 109.5 ?
H11D C11' H11F 109.5 ?
H11E C11' H11F 109.5 ?
C8' C12' H12D 109.5 ?
C8' C12' H12E 109.5 ?
H12D C12' H12E 109.5 ?
C8' C12' H12F 109.5 ?
H12D C12' H12F 109.5 ?
H12E C12' H12F 109.5 ?
C4A' C13' H13D 109.5 ?
C4A' C13' H13E 109.5 ?
H13D C13' H13E 109.5 ?
C4A' C13' H13F 109.5 ?
H13D C13' H13F 109.5 ?
H13E C13' H13F 109.5 ?

loop_
_geom_bond_atom_site_label_1
_geom_bond_atom_site_label_2
_geom_bond_site_symmetry_2
_geom_bond_distance
_geom_bond_publ_flag
O1 C7 . 1.223(4) ?
O2 C10 . 1.193(4) y
O3 C10 . 1.316(5) y
C1 C8A . 1.509(5) ?
C1 C2 . 1.538(4) ?
C2 C3 . 1.516(5) ?
C2 C9 . 1.549(5) ?
C3 C4 . 1.517(5) ?
C4 C4A . 1.531(4) ?
C4A C5 . 1.517(5) ?
C4A C8A . 1.521(5) ?
C4A C13 . 1.534(5) ?
C5 C6 . 1.524(5) ?
C6 C7 . 1.489(5) ?
C7 C8 . 1.464(5) ?
C8 C8A . 1.353(5) ?
C8 C12 . 1.508(5) ?
C9 C10 . 1.511(5) ?
C9 C11 . 1.528(4) ?
O1' C7' . 1.215(4) ?
O2' C10' . 1.190(5) y
O3' C10' . 1.320(5) y
C1' C8A' . 1.506(5) ?
C1' C2' . 1.530(5) ?
C2' C3' . 1.526(5) ?
C2' C9' . 1.532(5) ?
C3' C4' . 1.515(5) ?
C4' C4A' . 1.534(5) ?
C4A' C8A' . 1.522(4) ?
C4A' C5' . 1.523(5) ?
C4A' C13' . 1.542(5) ?
C5' C6' . 1.503(5) ?
C6' C7' . 1.502(5) ?
C7' C8' . 1.471(5) ?
C8' C8A' . 1.342(5) ?
C8' C12' . 1.513(5) ?
C9' C10' . 1.506(6) ?
C9' C11' . 1.524(5) ?
O3 H3 . 0.87(4) ?
C1 H1A . 0.9700 ?
C1 H1B . 0.9700 ?
C2 H2A . 0.9800 ?
C3 H3A . 0.9700 ?
C3 H3B . 0.9700 ?
C4 H4A . 0.9700 ?
C4 H4B . 0.9700 ?
C5 H5A . 0.9700 ?
C5 H5B . 0.9700 ?
C6 H6A . 0.9700 ?
C6 H6B . 0.9700 ?
C9 H9A . 0.9800 ?
C11 H11A . 0.9600 ?
C11 H11B . 0.9600 ?
C11 H11C . 0.9600 ?
C12 H12A . 0.9600 ?
C12 H12B . 0.9600 ?
C12 H12C . 0.9600 ?
C13 H13A . 0.9600 ?
C13 H13B . 0.9600 ?
C13 H13C . 0.9600 ?
O3' H3' . 0.82(5) ?
C1' H1'A . 0.9700 ?
C1' H1'B . 0.9700 ?
C2' H2'A . 0.9800 ?
C3' H3'A . 0.9700 ?
C3' H3'B . 0.9700 ?
C4' H4'A . 0.9700 ?
C4' H4'B . 0.9700 ?
C5' H5'A . 0.9700 ?
C5' H5'B . 0.9700 ?
C6' H6'A . 0.9700 ?
C6' H6'B . 0.9700 ?
C9' H9'A . 0.9800 ?
C11' H11D . 0.9600 ?
C11' H11E . 0.9600 ?
C11' H11F . 0.9600 ?
C12' H12D . 0.9600 ?
C12' H12E . 0.9600 ?
C12' H12F . 0.9600 ?
C13' H13D . 0.9600 ?
C13' H13E . 0.9600 ?
C13' H13F . 0.9600 ?

loop_
_geom_torsion_atom_site_label_1
_geom_torsion_atom_site_label_2
_geom_torsion_atom_site_label_3
_geom_torsion_atom_site_label_4
_geom_torsion
_geom_torsion_publ_flag
C8A C1 C2 C3 46.7(4) ?
C8A C1 C2 C9 171.1(3) ?
C1 C2 C3 C4 -51.1(4) ?
C9 C2 C3 C4 -174.4(3) ?
C2 C3 C4 C4A 58.2(4) ?
C3 C4 C4A C5 -173.7(3) ?
C3 C4 C4A C8A -54.0(4) ?
C3 C4 C4A C13 66.7(4) ?
C8A C4A C5 C6 51.8(4) ?
C4 C4A C5 C6 170.7(3) ?
C13 C4A C5 C6 -69.7(4) ?
C4A C5 C6 C7 -53.3(4) ?
C5 C6 C7 O1 -157.4(4) ?
C5 C6 C7 C8 26.5(5) ?
O1 C7 C8 C8A -175.6(4) ?
C6 C7 C8 C8A 0.4(6) ?
O1 C7 C8 C12 7.9(6) ?
C6 C7 C8 C12 -176.0(4) ?
C7 C8 C8A C1 166.3(3) ?
C12 C8 C8A C1 -17.5(6) ?
C7 C8 C8A C4A -0.9(6) ?
C12 C8 C8A C4A 175.3(4) ?
C2 C1 C8A C8 145.3(3) ?
C2 C1 C8A C4A -46.7(4) ?
C5 C4A C8A C8 -25.5(5) ?
C4 C4A C8A C8 -144.6(3) ?
C13 C4A C8A C8 95.4(4) ?
C5 C4A C8A C1 166.6(3) ?
C4 C4A C8A C1 47.5(4) ?
C13 C4A C8A C1 -72.5(4) ?
C3 C2 C9 C10 179.8(3) ?
C1 C2 C9 C10 56.7(4) ?
C3 C2 C9 C11 -54.9(4) ?
C1 C2 C9 C11 -178.0(3) y
C11 C9 C10 O2 129.2(4) ?
C2 C9 C10 O2 -104.0(4) ?
C11 C9 C10 O3 -53.2(4) ?
C2 C9 C10 O3 73.7(4) y
C8A' C1' C2' C3' 53.3(4) ?
C8A' C1' C2' C9' 179.2(3) ?
C1' C2' C3' C4' -55.7(4) ?
C9' C2' C3' C4' 179.4(3) ?
C2' C3' C4' C4A' 57.1(5) ?
C3' C4' C4A' C8A' -50.1(4) ?
C3' C4' C4A' C5' -170.9(3) ?
C3' C4' C4A' C13' 69.0(4) ?
C8A' C4A' C5' C6' 48.6(4) ?
C4' C4A' C5' C6' 169.3(3) ?
C13' C4A' C5' C6' -70.6(4) ?
C4A' C5' C6' C7' -52.0(4) ?
C5' C6' C7' O1' -153.2(4) ?
C5' C6' C7' C8' 29.0(5) ?
O1' C7' C8' C8A' 178.2(4) ?
C6' C7' C8' C8A' -4.0(5) ?
O1' C7' C8' C12' -2.0(5) ?
C6' C7' C8' C12' 175.8(3) ?
C7' C8' C8A' C1' 173.4(3) ?
C12' C8' C8A' C1' -6.4(5) ?
C7' C8' C8A' C4A' 1.5(5) ?
C12' C8' C8A' C4A' -178.3(3) ?
C2' C1' C8A' C8' 138.9(3) ?
C2' C1' C8A' C4A' -48.7(4) ?
C5' C4A' C8A' C8' -23.6(5) ?
C4' C4A' C8A' C8' -143.2(3) ?
C13' C4A' C8A' C8' 96.7(4) ?
C5' C4A' C8A' C1' 164.0(3) ?
C4' C4A' C8A' C1' 44.4(4) ?
C13' C4A' C8A' C1' -75.7(4) ?
C3' C2' C9' C10' -178.3(3) ?
C1' C2' C9' C10' 57.9(4) ?
C3' C2' C9' C11' -56.3(5) ?
C1' C2' C9' C11' 179.9(3) y
C11' C9' C10' O2' -69.0(5) ?
C2' C9' C10' O2' 55.4(5) ?
C11' C9' C10' O3' 112.0(4) ?
C2' C9' C10' O3' -123.6(4) y

loop_
_cod_related_entry_id
_cod_related_entry_database
_cod_related_entry_code
1 ChemSpider 9207478
